data_8106453
loop_
_publ_author_name
'Cai, Yan'

_publ_section_title
;
 Crystal structure of
 catena-poly-{aqua-[\m2-1,2-bis((1H-imidazol-1-yl)methyl)benzene-\k2
 N:N&#x2032;]-[\m2-4,4&#x2032;-(dimethylsilanediyl)dibenzato-\k3
 O,O&#x2032;:O&#x2032;]nickel(II)}, C30H30N4NiO5Si
;
_journal_issue 1
_journal_name_full 'Zeitschrift f\"ur Kristallographie - New Crystal Structures'
_journal_page_first 121
_journal_page_last 123
_journal_paper_doi 10.1515/ncrs-2016-0179
_journal_volume 232
_journal_year 2017
_chemical_formula_moiety 'C30 H30 N4 Ni O5 Si'
_chemical_formula_sum 'C30 H30 N4 Ni O5 Si'
_chemical_formula_weight 613.38
_space_group_IT_number 2
_space_group_name_Hall '-P 1'
_space_group_name_H-M_alt 'P -1'
_symmetry_cell_setting triclinic
_symmetry_space_group_name_Hall '-P 1'
_symmetry_space_group_name_H-M 'P -1'
_atom_sites_solution_hydrogens geom
_atom_sites_solution_primary direct
_atom_sites_solution_secondary difmap
_cell_angle_alpha 114.8630(10)
_cell_angle_beta 90.8960(10)
_cell_angle_gamma 105.3700(10)
_cell_formula_units_Z 2
_cell_length_a 8.6296(4)
_cell_length_b 12.9969(6)
_cell_length_c 14.8944(6)
_cell_measurement_reflns_used 7174
_cell_measurement_temperature 293(2)
_cell_measurement_theta_max 25.80
_cell_measurement_theta_min 1.69
_cell_volume 1445.99(11)
_computing_cell_refinement 'Bruker SMART'
_computing_data_collection 'Bruker SMART'
_computing_data_reduction 'Bruker SAINT'
_computing_molecular_graphics 'Bruker SHELXTL'
_computing_publication_material 'Bruker SHELXTL'
_computing_structure_refinement 'SHELXL-97 (Sheldrick, 2008) [9]'
_computing_structure_solution 'Bruker SHELXTL'
_diffrn_ambient_temperature 293(2)
_diffrn_detector_area_resol_mean 9.00cm
_diffrn_measured_fraction_theta_full 0.995
_diffrn_measured_fraction_theta_max 0.995
_diffrn_measurement_device_type 'CCD area detector'
_diffrn_measurement_method 'phi and omega scans'
_diffrn_radiation_monochromator graphite
_diffrn_radiation_source 'fine-focus sealed tube'
_diffrn_radiation_type MoK\a
_diffrn_radiation_wavelength 0.71073
_diffrn_reflns_av_R_equivalents 0.0116
_diffrn_reflns_av_sigmaI/netI 0.0228
_diffrn_reflns_limit_h_max 9
_diffrn_reflns_limit_h_min -11
_diffrn_reflns_limit_k_max 17
_diffrn_reflns_limit_k_min -17
_diffrn_reflns_limit_l_max 19
_diffrn_reflns_limit_l_min -19
_diffrn_reflns_number 10869
_diffrn_reflns_theta_full 28.31
_diffrn_reflns_theta_max 28.31
_diffrn_reflns_theta_min 1.52
_exptl_absorpt_coefficient_mu 0.759
_exptl_absorpt_correction_T_max 0.851
_exptl_absorpt_correction_T_min 0.683
_exptl_absorpt_correction_type empirical
_exptl_absorpt_process_details SADABS
_exptl_crystal_colour Green
_exptl_crystal_density_diffrn 1.409
_exptl_crystal_density_method 'not measured'
_exptl_crystal_description block
_exptl_crystal_F_000 640
_exptl_crystal_size_max 0.27
_exptl_crystal_size_mid 0.24
_exptl_crystal_size_min 0.18
_refine_diff_density_max 0.565
_refine_diff_density_min -0.345
_refine_diff_density_rms 0.097
_refine_ls_extinction_method none
_refine_ls_goodness_of_fit_ref 1.123
_refine_ls_hydrogen_treatment mixed
_refine_ls_matrix_type full
_refine_ls_number_parameters 376
_refine_ls_number_reflns 7174
_refine_ls_number_restraints 2
_refine_ls_restrained_S_all 1.123
_refine_ls_R_factor_all 0.0329
_refine_ls_R_factor_gt 0.0272
_refine_ls_shift/su_max 0.001
_refine_ls_shift/su_mean 0.000
_refine_ls_structure_factor_coef Fsqd
_refine_ls_weighting_details 'calc w=1/[\s^2^(Fo^2^)+(0.0439P)^2^+0.4466P] where P=(Fo^2^+2Fc^2^)/3'
_refine_ls_weighting_scheme calc
_refine_ls_wR_factor_gt 0.0735
_refine_ls_wR_factor_ref 0.0818
_reflns_number_gt 6422
_reflns_number_total 7174
_reflns_threshold_expression >2sigma(I)
_cod_data_source_file suppl_ncrs-2016-0179_suppl.cif
_cod_data_source_block 1
_cod_original_cell_volume 1445.98(11)
_cod_original_sg_symbol_H-M P-1
_cod_database_code 8106453

loop_
_symmetry_equiv_pos_as_xyz
'x, y, z'
'-x, -y, -z'

loop_
_atom_site_label
_atom_site_type_symbol
_atom_site_fract_x
_atom_site_fract_y
_atom_site_fract_z
_atom_site_U_iso_or_equiv
_atom_site_adp_type
_atom_site_occupancy
_atom_site_symmetry_multiplicity
_atom_site_calc_flag
_atom_site_refinement_flags
_atom_site_disorder_assembly
_atom_site_disorder_group
Ni1 Ni 0.91861(2) 0.271119(15) 0.455089(12) 0.01014(6) Uani 1 1 d . . .
Si1 Si 0.74816(5) -0.42576(3) -0.08392(3) 0.01331(9) Uani 1 1 d . . .
C1 C 0.15212(16) -0.62165(12) -0.41088(10) 0.0125(3) Uani 1 1 d . . .
C2 C 0.29241(16) -0.56832(12) -0.32821(10) 0.0129(3) Uani 1 1 d . . .
C3 C 0.32617(17) -0.45372(13) -0.25184(10) 0.0141(3) Uani 1 1 d . . .
H3 H 0.2599 -0.4072 -0.2502 0.017 Uiso 1 1 calc R . .
C4 C 0.45992(17) -0.40835(13) -0.17730(10) 0.0147(3) Uani 1 1 d . . .
H4 H 0.4817 -0.3315 -0.1266 0.018 Uiso 1 1 calc R . .
C5 C 0.56162(17) -0.47649(13) -0.17761(10) 0.0138(3) Uani 1 1 d . . .
C6 C 0.52436(19) -0.59192(14) -0.25503(11) 0.0192(3) Uani 1 1 d . . .
H6 H 0.5898 -0.6390 -0.2568 0.023 Uiso 1 1 calc R . .
C7 C 0.39198(18) -0.63757(13) -0.32913(11) 0.0181(3) Uani 1 1 d . . .
H7 H 0.3695 -0.7146 -0.3796 0.022 Uiso 1 1 calc R . .
C8 C 0.7249(2) -0.53340(14) -0.02896(12) 0.0239(3) Uani 1 1 d . . .
H8A H 0.6329 -0.5324 0.0065 0.036 Uiso 1 1 calc R . .
H8B H 0.8211 -0.5113 0.0164 0.036 Uiso 1 1 calc R . .
H8C H 0.7087 -0.6119 -0.0815 0.036 Uiso 1 1 calc R . .
C9 C 0.92672(19) -0.42755(15) -0.15290(12) 0.0224(3) Uani 1 1 d . . .
H9A H 0.9117 -0.5064 -0.2045 0.034 Uiso 1 1 calc R . .
H9B H 1.0234 -0.4036 -0.1073 0.034 Uiso 1 1 calc R . .
H9C H 0.9370 -0.3736 -0.1824 0.034 Uiso 1 1 calc R . .
C10 C 0.77667(17) -0.27222(13) 0.01687(10) 0.0143(3) Uani 1 1 d . . .
C11 C 0.73666(19) -0.24839(14) 0.11323(11) 0.0200(3) Uani 1 1 d . . .
H11 H 0.6888 -0.3113 0.1281 0.024 Uiso 1 1 calc R . .
C12 C 0.76739(19) -0.13205(14) 0.18703(11) 0.0198(3) Uani 1 1 d . . .
H12 H 0.7423 -0.1181 0.2508 0.024 Uiso 1 1 calc R . .
C13 C 0.83572(17) -0.03656(13) 0.16537(10) 0.0141(3) Uani 1 1 d . . .
C14 C 0.87288(19) -0.05917(13) 0.07001(11) 0.0178(3) Uani 1 1 d . . .
H14 H 0.9161 0.0039 0.0544 0.021 Uiso 1 1 calc R . .
C15 C 0.84622(19) -0.17490(13) -0.00244(11) 0.0184(3) Uani 1 1 d . . .
H15 H 0.8753 -0.1880 -0.0653 0.022 Uiso 1 1 calc R . .
C16 C 0.87688(17) 0.09166(13) 0.24259(10) 0.0139(3) Uani 1 1 d . . .
C17 C 0.2514(2) -0.16395(15) 0.07701(12) 0.0262(3) Uani 1 1 d . . .
H17 H 0.2368 -0.2428 0.0322 0.031 Uiso 1 1 calc R . .
C18 C 0.3126(2) -0.07441(16) 0.04802(12) 0.0254(3) Uani 1 1 d . . .
H18 H 0.3405 -0.0927 -0.0158 0.031 Uiso 1 1 calc R . .
C19 C 0.33183(19) 0.04252(14) 0.11508(12) 0.0199(3) Uani 1 1 d . . .
H19 H 0.3734 0.1026 0.0958 0.024 Uiso 1 1 calc R . .
C20 C 0.29007(16) 0.07176(13) 0.21084(11) 0.0146(3) Uani 1 1 d . . .
C21 C 0.23154(17) -0.01862(13) 0.24064(11) 0.0162(3) Uani 1 1 d . . .
C22 C 0.2117(2) -0.13622(14) 0.17260(12) 0.0225(3) Uani 1 1 d . . .
H22 H 0.1714 -0.1968 0.1916 0.027 Uiso 1 1 calc R . .
C23 C 0.1863(2) 0.01118(14) 0.34469(12) 0.0198(3) Uani 1 1 d . . .
H23A H 0.2475 0.0926 0.3893 0.024 Uiso 1 1 calc R . .
H23B H 0.0718 0.0054 0.3427 0.024 Uiso 1 1 calc R . .
C24 C 0.11638(18) -0.12406(13) 0.42820(11) 0.0165(3) Uani 1 1 d . . .
H24 H 0.0100 -0.1218 0.4338 0.020 Uiso 1 1 calc R . .
C25 C 0.36338(19) -0.09236(15) 0.39089(12) 0.0217(3) Uani 1 1 d . . .
H25 H 0.4575 -0.0657 0.3674 0.026 Uiso 1 1 calc R . .
C26 C 0.34074(18) -0.16325(14) 0.43850(12) 0.0193(3) Uani 1 1 d . . .
H26 H 0.4185 -0.1939 0.4529 0.023 Uiso 1 1 calc R . .
C27 C 0.30893(17) 0.20025(13) 0.27920(11) 0.0157(3) Uani 1 1 d . . .
H27A H 0.3118 0.2435 0.2394 0.019 Uiso 1 1 calc R . .
H27B H 0.2155 0.2053 0.3144 0.019 Uiso 1 1 calc R . .
C28 C 0.48522(18) 0.35750(13) 0.44003(11) 0.0170(3) Uani 1 1 d . . .
H28 H 0.4130 0.4011 0.4651 0.020 Uiso 1 1 calc R . .
C29 C 0.59357(17) 0.22217(13) 0.34486(11) 0.0147(3) Uani 1 1 d . . .
H29 H 0.6065 0.1557 0.2917 0.018 Uiso 1 1 calc R . .
C30 C 0.63921(18) 0.38189(13) 0.48312(11) 0.0166(3) Uani 1 1 d . . .
H30 H 0.6909 0.4462 0.5435 0.020 Uiso 1 1 calc R . .
N1 N 0.18556(14) -0.18284(11) 0.46218(9) 0.0135(2) Uani 1 1 d . . .
N2 N 0.21892(15) -0.06802(11) 0.38454(9) 0.0170(2) Uani 1 1 d . . .
N3 N 0.45802(14) 0.25607(11) 0.35260(9) 0.0130(2) Uani 1 1 d . . .
N4 N 0.70608(14) 0.29617(11) 0.42308(9) 0.0132(2) Uani 1 1 d . . .
O1 O 0.04328(12) -0.57148(9) -0.40702(7) 0.0149(2) Uani 1 1 d . . .
O2 O 0.14326(12) -0.72001(9) -0.48404(7) 0.0138(2) Uani 1 1 d . . .
O3 O 0.91384(15) 0.17024(10) 0.21259(8) 0.0228(2) Uani 1 1 d . . .
O4 O 0.87278(12) 0.10976(9) 0.33320(7) 0.0148(2) Uani 1 1 d . . .
O1W O 1.03735(12) 0.36524(9) 0.37764(8) 0.0149(2) Uani 1 1 d D . .
H1A H 1.002(2) 0.3145(16) 0.3194(12) 0.022 Uiso 1 1 d D . .
H1B H 1.008(2) 0.4239(15) 0.3856(14) 0.022 Uiso 1 1 d D . .

loop_
_atom_site_aniso_label
_atom_site_aniso_U_11
_atom_site_aniso_U_22
_atom_site_aniso_U_33
_atom_site_aniso_U_23
_atom_site_aniso_U_13
_atom_site_aniso_U_12
Ni1 0.00991(9) 0.00992(9) 0.00877(9) 0.00222(7) -0.00052(6) 0.00348(6)
Si1 0.01496(18) 0.01234(18) 0.00963(17) 0.00221(15) -0.00189(13) 0.00407(14)
C1 0.0119(6) 0.0133(6) 0.0115(6) 0.0055(5) 0.0007(5) 0.0023(5)
C2 0.0112(6) 0.0147(7) 0.0109(6) 0.0050(5) 0.0003(5) 0.0020(5)
C3 0.0149(6) 0.0135(7) 0.0134(6) 0.0049(5) 0.0013(5) 0.0054(5)
C4 0.0173(7) 0.0110(6) 0.0116(6) 0.0017(5) -0.0001(5) 0.0033(5)
C5 0.0140(6) 0.0152(7) 0.0098(6) 0.0040(5) -0.0005(5) 0.0035(5)
C6 0.0201(7) 0.0178(7) 0.0164(7) 0.0021(6) -0.0035(5) 0.0098(6)
C7 0.0197(7) 0.0137(7) 0.0143(7) -0.0009(5) -0.0029(5) 0.0068(5)
C8 0.0328(9) 0.0189(8) 0.0203(8) 0.0091(6) -0.0021(6) 0.0080(6)
C9 0.0199(7) 0.0258(8) 0.0180(7) 0.0050(6) 0.0036(6) 0.0092(6)
C10 0.0138(6) 0.0140(7) 0.0107(6) 0.0020(5) -0.0021(5) 0.0034(5)
C11 0.0234(8) 0.0153(7) 0.0157(7) 0.0048(6) 0.0031(6) 0.0005(6)
C12 0.0235(7) 0.0185(7) 0.0119(7) 0.0033(6) 0.0042(5) 0.0033(6)
C13 0.0128(6) 0.0138(7) 0.0111(6) 0.0011(5) -0.0009(5) 0.0044(5)
C14 0.0248(8) 0.0146(7) 0.0133(7) 0.0058(6) 0.0020(5) 0.0056(6)
C15 0.0272(8) 0.0160(7) 0.0107(6) 0.0046(6) 0.0030(5) 0.0069(6)
C16 0.0126(6) 0.0141(7) 0.0121(6) 0.0024(5) -0.0002(5) 0.0056(5)
C17 0.0378(9) 0.0178(8) 0.0187(8) 0.0031(6) -0.0021(7) 0.0100(7)
C18 0.0337(9) 0.0262(9) 0.0168(7) 0.0083(7) 0.0038(6) 0.0116(7)
C19 0.0207(7) 0.0211(8) 0.0202(7) 0.0116(6) 0.0017(6) 0.0058(6)
C20 0.0110(6) 0.0151(7) 0.0173(7) 0.0071(6) -0.0029(5) 0.0034(5)
C21 0.0152(7) 0.0162(7) 0.0171(7) 0.0077(6) -0.0010(5) 0.0042(5)
C22 0.0299(8) 0.0152(7) 0.0213(8) 0.0085(6) -0.0018(6) 0.0045(6)
C23 0.0263(8) 0.0169(7) 0.0211(7) 0.0112(6) 0.0052(6) 0.0093(6)
C24 0.0162(7) 0.0185(7) 0.0166(7) 0.0084(6) 0.0031(5) 0.0068(5)
C25 0.0161(7) 0.0278(8) 0.0254(8) 0.0157(7) 0.0048(6) 0.0064(6)
C26 0.0153(7) 0.0246(8) 0.0212(7) 0.0119(6) 0.0034(5) 0.0080(6)
C27 0.0114(6) 0.0148(7) 0.0205(7) 0.0079(6) -0.0027(5) 0.0034(5)
C28 0.0149(7) 0.0144(7) 0.0191(7) 0.0037(6) 0.0032(5) 0.0065(5)
C29 0.0136(6) 0.0148(7) 0.0148(6) 0.0043(6) 0.0008(5) 0.0065(5)
C30 0.0162(7) 0.0141(7) 0.0156(7) 0.0026(5) 0.0007(5) 0.0053(5)
N1 0.0139(6) 0.0136(6) 0.0120(5) 0.0046(5) 0.0008(4) 0.0043(4)
N2 0.0181(6) 0.0173(6) 0.0180(6) 0.0097(5) 0.0029(5) 0.0062(5)
N3 0.0109(5) 0.0122(6) 0.0164(6) 0.0065(5) 0.0008(4) 0.0040(4)
N4 0.0136(6) 0.0124(6) 0.0125(5) 0.0041(5) 0.0005(4) 0.0045(4)
O1 0.0146(5) 0.0145(5) 0.0144(5) 0.0046(4) -0.0001(4) 0.0056(4)
O2 0.0127(5) 0.0137(5) 0.0113(5) 0.0019(4) -0.0011(4) 0.0044(4)
O3 0.0386(7) 0.0140(5) 0.0128(5) 0.0035(4) 0.0020(4) 0.0075(5)
O4 0.0183(5) 0.0126(5) 0.0103(4) 0.0017(4) 0.0003(4) 0.0051(4)
O1W 0.0173(5) 0.0125(5) 0.0140(5) 0.0045(4) 0.0011(4) 0.0052(4)

loop_
_atom_type_symbol
_atom_type_description
_atom_type_scat_dispersion_real
_atom_type_scat_dispersion_imag
_atom_type_scat_source
C C 0.0033 0.0016 'International Tables Vol C Tables 4.2.6.8 and 6.1.1.4'
H H 0.0000 0.0000 'International Tables Vol C Tables 4.2.6.8 and 6.1.1.4'
N N 0.0061 0.0033 'International Tables Vol C Tables 4.2.6.8 and 6.1.1.4'
O O 0.0106 0.0060 'International Tables Vol C Tables 4.2.6.8 and 6.1.1.4'
Si Si 0.0817 0.0704 'International Tables Vol C Tables 4.2.6.8 and 6.1.1.4'
Ni Ni 0.3393 1.1124 'International Tables Vol C Tables 4.2.6.8 and 6.1.1.4'

loop_
_geom_angle_atom_site_label_1
_geom_angle_atom_site_label_2
_geom_angle_atom_site_label_3
_geom_angle
_geom_angle_site_symmetry_1
_geom_angle_site_symmetry_3
N4 Ni1 O4 94.20(4) . .
N4 Ni1 N1 92.21(5) . 2_656
O4 Ni1 N1 88.68(4) . 2_656
N4 Ni1 O2 167.44(4) . 1_666
O4 Ni1 O2 98.32(4) . 1_666
N1 Ni1 O2 87.19(4) 2_656 1_666
N4 Ni1 O1W 90.63(4) . .
O4 Ni1 O1W 93.20(4) . .
N1 Ni1 O1W 176.47(4) 2_656 .
O2 Ni1 O1W 89.58(4) 1_666 .
N4 Ni1 O1 105.52(4) . 1_666
O4 Ni1 O1 160.27(4) . 1_666
N1 Ni1 O1 90.38(4) 2_656 1_666
O2 Ni1 O1 61.95(4) 1_666 1_666
O1W Ni1 O1 86.85(4) . 1_666
N4 Ni1 C1 136.44(5) . 1_666
O4 Ni1 C1 129.31(4) . 1_666
N1 Ni1 C1 87.48(5) 2_656 1_666
O2 Ni1 C1 31.01(4) 1_666 1_666
O1W Ni1 C1 89.02(4) . 1_666
O1 Ni1 C1 30.98(4) 1_666 1_666
C9 Si1 C8 109.57(8) . .
C9 Si1 C10 109.72(7) . .
C8 Si1 C10 110.37(7) . .
C9 Si1 C5 107.56(7) . .
C8 Si1 C5 108.29(7) . .
C10 Si1 C5 111.26(6) . .
O2 C1 O1 120.58(12) . .
O2 C1 C2 118.09(12) . .
O1 C1 C2 121.31(13) . .
O2 C1 Ni1 57.90(7) . 1_444
O1 C1 Ni1 62.77(7) . 1_444
C2 C1 Ni1 173.90(10) . 1_444
C3 C2 C7 119.38(13) . .
C3 C2 C1 122.61(12) . .
C7 C2 C1 118.02(13) . .
C2 C3 C4 120.00(13) . .
C2 C3 H3 120.0 . .
C4 C3 H3 120.0 . .
C3 C4 C5 121.28(13) . .
C3 C4 H4 119.4 . .
C5 C4 H4 119.4 . .
C6 C5 C4 117.59(12) . .
C6 C5 Si1 116.58(10) . .
C4 C5 Si1 125.82(11) . .
C7 C6 C5 121.49(13) . .
C7 C6 H6 119.3 . .
C5 C6 H6 119.3 . .
C6 C7 C2 120.27(14) . .
C6 C7 H7 119.9 . .
C2 C7 H7 119.9 . .
Si1 C8 H8A 109.5 . .
Si1 C8 H8B 109.5 . .
H8A C8 H8B 109.5 . .
Si1 C8 H8C 109.5 . .
H8A C8 H8C 109.5 . .
H8B C8 H8C 109.5 . .
Si1 C9 H9A 109.5 . .
Si1 C9 H9B 109.5 . .
H9A C9 H9B 109.5 . .
Si1 C9 H9C 109.5 . .
H9A C9 H9C 109.5 . .
H9B C9 H9C 109.5 . .
C15 C10 C11 117.38(13) . .
C15 C10 Si1 119.05(11) . .
C11 C10 Si1 123.54(11) . .
C12 C11 C10 121.22(14) . .
C12 C11 H11 119.4 . .
C10 C11 H11 119.4 . .
C11 C12 C13 120.15(14) . .
C11 C12 H12 119.9 . .
C13 C12 H12 119.9 . .
C14 C13 C12 119.06(13) . .
C14 C13 C16 118.00(13) . .
C12 C13 C16 122.90(13) . .
C13 C14 C15 120.64(14) . .
C13 C14 H14 119.7 . .
C15 C14 H14 119.7 . .
C14 C15 C10 121.51(13) . .
C14 C15 H15 119.2 . .
C10 C15 H15 119.2 . .
O3 C16 O4 125.70(13) . .
O3 C16 C13 117.77(12) . .
O4 C16 C13 116.53(12) . .
C22 C17 C18 120.16(15) . .
C22 C17 H17 119.9 . .
C18 C17 H17 119.9 . .
C19 C18 C17 119.32(15) . .
C19 C18 H18 120.3 . .
C17 C18 H18 120.3 . .
C18 C19 C20 121.26(14) . .
C18 C19 H19 119.4 . .
C20 C19 H19 119.4 . .
C19 C20 C21 119.28(14) . .
C19 C20 C27 118.71(13) . .
C21 C20 C27 122.01(13) . .
C22 C21 C20 119.15(14) . .
C22 C21 C23 120.63(13) . .
C20 C21 C23 120.20(13) . .
C17 C22 C21 120.80(15) . .
C17 C22 H22 119.6 . .
C21 C22 H22 119.6 . .
N2 C23 C21 112.39(12) . .
N2 C23 H23A 109.1 . .
C21 C23 H23A 109.1 . .
N2 C23 H23B 109.1 . .
C21 C23 H23B 109.1 . .
H23A C23 H23B 107.9 . .
N1 C24 N2 111.67(13) . .
N1 C24 H24 124.2 . .
N2 C24 H24 124.2 . .
C26 C25 N2 106.15(13) . .
C26 C25 H25 126.9 . .
N2 C25 H25 126.9 . .
C25 C26 N1 109.84(13) . .
C25 C26 H26 125.1 . .
N1 C26 H26 125.1 . .
N3 C27 C20 111.99(11) . .
N3 C27 H27A 109.2 . .
C20 C27 H27A 109.2 . .
N3 C27 H27B 109.2 . .
C20 C27 H27B 109.2 . .
H27A C27 H27B 107.9 . .
C30 C28 N3 106.28(12) . .
C30 C28 H28 126.9 . .
N3 C28 H28 126.9 . .
N4 C29 N3 110.91(12) . .
N4 C29 H29 124.5 . .
N3 C29 H29 124.5 . .
C28 C30 N4 109.19(13) . .
C28 C30 H30 125.4 . .
N4 C30 H30 125.4 . .
C24 N1 C26 105.36(12) . .
C24 N1 Ni1 125.51(10) . 2_656
C26 N1 Ni1 128.91(10) . 2_656
C24 N2 C25 106.97(12) . .
C24 N2 C23 126.28(13) . .
C25 N2 C23 126.60(13) . .
C29 N3 C28 107.58(12) . .
C29 N3 C27 127.41(12) . .
C28 N3 C27 124.92(12) . .
C29 N4 C30 106.04(12) . .
C29 N4 Ni1 125.64(10) . .
C30 N4 Ni1 127.73(10) . .
C1 O1 Ni1 86.25(8) . 1_444
C1 O2 Ni1 91.09(8) . 1_444
C16 O4 Ni1 126.50(9) . .
Ni1 O1W H1A 99.7(14) . .
Ni1 O1W H1B 114.0(13) . .
H1A O1W H1B 107.2(19) . .

loop_
_geom_bond_atom_site_label_1
_geom_bond_atom_site_label_2
_geom_bond_distance
_geom_bond_site_symmetry_2
Ni1 N4 2.0290(12) .
Ni1 O4 2.0461(10) .
Ni1 N1 2.0784(12) 2_656
Ni1 O2 2.0814(10) 1_666
Ni1 O1W 2.1062(10) .
Ni1 O1 2.1890(10) 1_666
Ni1 C1 2.4565(14) 1_666
Si1 C9 1.8652(16) .
Si1 C8 1.8673(16) .
Si1 C10 1.8722(15) .
Si1 C5 1.8886(14) .
C1 O2 1.2656(17) .
C1 O1 1.2671(17) .
C1 C2 1.5011(18) .
C1 Ni1 2.4565(14) 1_444
C2 C3 1.3900(19) .
C2 C7 1.3959(19) .
C3 C4 1.4004(19) .
C3 H3 0.9300 .
C4 C5 1.4012(19) .
C4 H4 0.9300 .
C5 C6 1.401(2) .
C6 C7 1.388(2) .
C6 H6 0.9300 .
C7 H7 0.9300 .
C8 H8A 0.9600 .
C8 H8B 0.9600 .
C8 H8C 0.9600 .
C9 H9A 0.9600 .
C9 H9B 0.9600 .
C9 H9C 0.9600 .
C10 C15 1.397(2) .
C10 C11 1.405(2) .
C11 C12 1.395(2) .
C11 H11 0.9300 .
C12 C13 1.395(2) .
C12 H12 0.9300 .
C13 C14 1.3856(19) .
C13 C16 1.5126(19) .
C14 C15 1.387(2) .
C14 H14 0.9300 .
C15 H15 0.9300 .
C16 O3 1.2491(18) .
C16 O4 1.2716(17) .
C17 C22 1.387(2) .
C17 C18 1.387(2) .
C17 H17 0.9300 .
C18 C19 1.386(2) .
C18 H18 0.9300 .
C19 C20 1.393(2) .
C19 H19 0.9300 .
C20 C21 1.401(2) .
C20 C27 1.508(2) .
C21 C22 1.395(2) .
C21 C23 1.516(2) .
C22 H22 0.9300 .
C23 N2 1.4673(18) .
C23 H23A 0.9700 .
C23 H23B 0.9700 .
C24 N1 1.3242(18) .
C24 N2 1.3457(19) .
C24 H24 0.9300 .
C25 C26 1.359(2) .
C25 N2 1.3761(19) .
C25 H25 0.9300 .
C26 N1 1.3755(18) .
C26 H26 0.9300 .
C27 N3 1.4735(17) .
C27 H27A 0.9700 .
C27 H27B 0.9700 .
C28 C30 1.363(2) .
C28 N3 1.3680(19) .
C28 H28 0.9300 .
C29 N4 1.3238(18) .
C29 N3 1.3456(17) .
C29 H29 0.9300 .
C30 N4 1.3758(18) .
C30 H30 0.9300 .
N1 Ni1 2.0784(12) 2_656
O1 Ni1 2.1890(10) 1_444
O2 Ni1 2.0814(10) 1_444
O1W H1A 0.827(15) .
O1W H1B 0.830(15) .

loop_
_geom_hbond_atom_site_label_D
_geom_hbond_atom_site_label_H
_geom_hbond_atom_site_label_A
_geom_hbond_distance_DH
_geom_hbond_distance_HA
_geom_hbond_distance_DA
_geom_hbond_angle_DHA
_geom_hbond_site_symmetry_A
O1W H1A O3 0.827(15) 1.823(16) 2.6172(15) 160.5(19) .
O1W H1B O1 0.830(15) 1.978(15) 2.8058(15) 175.1(19) 2_655

loop_
_geom_torsion_atom_site_label_1
_geom_torsion_atom_site_label_2
_geom_torsion_atom_site_label_3
_geom_torsion_atom_site_label_4
_geom_torsion
_geom_torsion_site_symmetry_1
_geom_torsion_site_symmetry_2
_geom_torsion_site_symmetry_3
_geom_torsion_site_symmetry_4
O2 C1 C2 C3 170.78(13) . . . .
O1 C1 C2 C3 -10.8(2) . . . .
Ni1 C1 C2 C3 -141.5(9) 1_444 . . .
O2 C1 C2 C7 -9.13(19) . . . .
O1 C1 C2 C7 169.33(13) . . . .
Ni1 C1 C2 C7 38.6(10) 1_444 . . .
C7 C2 C3 C4 0.6(2) . . . .
C1 C2 C3 C4 -179.31(13) . . . .
C2 C3 C4 C5 -0.2(2) . . . .
C3 C4 C5 C6 -0.2(2) . . . .
C3 C4 C5 Si1 178.54(11) . . . .
C9 Si1 C5 C6 61.85(13) . . . .
C8 Si1 C5 C6 -56.48(13) . . . .
C10 Si1 C5 C6 -177.95(11) . . . .
C9 Si1 C5 C4 -116.93(13) . . . .
C8 Si1 C5 C4 124.74(13) . . . .
C10 Si1 C5 C4 3.27(15) . . . .
C4 C5 C6 C7 0.2(2) . . . .
Si1 C5 C6 C7 -178.70(12) . . . .
C5 C6 C7 C2 0.3(2) . . . .
C3 C2 C7 C6 -0.6(2) . . . .
C1 C2 C7 C6 179.27(14) . . . .
C9 Si1 C10 C15 39.06(14) . . . .
C8 Si1 C10 C15 159.90(12) . . . .
C5 Si1 C10 C15 -79.85(13) . . . .
C9 Si1 C10 C11 -138.77(13) . . . .
C8 Si1 C10 C11 -17.92(15) . . . .
C5 Si1 C10 C11 102.32(13) . . . .
C15 C10 C11 C12 -0.9(2) . . . .
Si1 C10 C11 C12 176.97(12) . . . .
C10 C11 C12 C13 1.5(2) . . . .
C11 C12 C13 C14 -0.3(2) . . . .
C11 C12 C13 C16 -178.10(14) . . . .
C12 C13 C14 C15 -1.5(2) . . . .
C16 C13 C14 C15 176.46(13) . . . .
C13 C14 C15 C10 2.1(2) . . . .
C11 C10 C15 C14 -0.9(2) . . . .
Si1 C10 C15 C14 -178.83(12) . . . .
C14 C13 C16 O3 13.0(2) . . . .
C12 C13 C16 O3 -169.17(14) . . . .
C14 C13 C16 O4 -166.09(13) . . . .
C12 C13 C16 O4 11.8(2) . . . .
C22 C17 C18 C19 -0.8(3) . . . .
C17 C18 C19 C20 -0.3(2) . . . .
C18 C19 C20 C21 1.7(2) . . . .
C18 C19 C20 C27 -178.11(14) . . . .
C19 C20 C21 C22 -2.0(2) . . . .
C27 C20 C21 C22 177.82(13) . . . .
C19 C20 C21 C23 179.62(13) . . . .
C27 C20 C21 C23 -0.6(2) . . . .
C18 C17 C22 C21 0.5(3) . . . .
C20 C21 C22 C17 0.9(2) . . . .
C23 C21 C22 C17 179.33(15) . . . .
C22 C21 C23 N2 34.8(2) . . . .
C20 C21 C23 N2 -146.79(13) . . . .
N2 C25 C26 N1 -0.29(19) . . . .
C19 C20 C27 N3 -100.68(15) . . . .
C21 C20 C27 N3 79.53(16) . . . .
N3 C28 C30 N4 -0.20(17) . . . .
N2 C24 N1 C26 -0.16(17) . . . .
N2 C24 N1 Ni1 174.79(9) . . . 2_656
C25 C26 N1 C24 0.28(18) . . . .
C25 C26 N1 Ni1 -174.43(11) . . . 2_656
N1 C24 N2 C25 -0.01(17) . . . .
N1 C24 N2 C23 -175.81(13) . . . .
C26 C25 N2 C24 0.19(18) . . . .
C26 C25 N2 C23 175.97(14) . . . .
C21 C23 N2 C24 -132.17(15) . . . .
C21 C23 N2 C25 52.8(2) . . . .
N4 C29 N3 C28 0.37(17) . . . .
N4 C29 N3 C27 177.19(12) . . . .
C30 C28 N3 C29 -0.09(16) . . . .
C30 C28 N3 C27 -177.01(13) . . . .
C20 C27 N3 C29 23.3(2) . . . .
C20 C27 N3 C28 -160.37(13) . . . .
N3 C29 N4 C30 -0.49(16) . . . .
N3 C29 N4 Ni1 171.25(9) . . . .
C28 C30 N4 C29 0.43(17) . . . .
C28 C30 N4 Ni1 -171.08(10) . . . .
O4 Ni1 N4 C29 -0.73(12) . . . .
N1 Ni1 N4 C29 -89.57(12) 2_656 . . .
O2 Ni1 N4 C29 -176.55(16) 1_666 . . .
O1W Ni1 N4 C29 92.53(12) . . . .
O1 Ni1 N4 C29 179.43(11) 1_666 . . .
C1 Ni1 N4 C29 -178.23(10) 1_666 . . .
O4 Ni1 N4 C30 169.21(12) . . . .
N1 Ni1 N4 C30 80.37(12) 2_656 . . .
O2 Ni1 N4 C30 -6.6(3) 1_666 . . .
O1W Ni1 N4 C30 -97.53(12) . . . .
O1 Ni1 N4 C30 -10.63(13) 1_666 . . .
C1 Ni1 N4 C30 -8.29(15) 1_666 . . .
O2 C1 O1 Ni1 3.61(13) . . . 1_444
C2 C1 O1 Ni1 -174.81(12) . . . 1_444
O1 C1 O2 Ni1 -3.79(13) . . . 1_444
C2 C1 O2 Ni1 174.68(11) . . . 1_444
O3 C16 O4 Ni1 1.9(2) . . . .
C13 C16 O4 Ni1 -179.13(8) . . . .
N4 Ni1 O4 C16 73.25(11) . . . .
N1 Ni1 O4 C16 165.37(11) 2_656 . . .
O2 Ni1 O4 C16 -107.67(11) 1_666 . . .
O1W Ni1 O4 C16 -17.62(11) . . . .
O1 Ni1 O4 C16 -107.19(14) 1_666 . . .
C1 Ni1 O4 C16 -108.97(11) 1_666 . . .
